data_7701186
loop_
_publ_author_name
'Almallah, Hamz\'e'
'Brenner, Eric'
'Matt, Dominique'
'Harrowfield, Jack'
'Jahjah, Mohamad'
'Hijazi, Akram'

_publ_section_title
;
 Palladium complexes of N-heterocyclic carbenes displaying an
 unsymmetrical N-alkylfluorenyl/N'-aryl substitution pattern and their
 behaviour in Suzuki-Miyaura cross coupling.
;
_journal_issue 38
_journal_name_full 'Dalton transactions (Cambridge, England : 2003)'
_journal_page_first 14516
_journal_page_last 14529
_journal_paper_doi 10.1039/c9dt02948f
_journal_volume 48
_journal_year 2019
_chemical_formula_moiety 'C35 H37 Cl2 N3 Pd, C H2 Cl2'
_chemical_formula_sum 'C36 H39 Cl4 N3 Pd'
_chemical_formula_weight 761.90
_space_group_crystal_system monoclinic
_space_group_IT_number 14
_space_group_name_Hall '-P 2ybc'
_space_group_name_H-M_alt 'P 1 21/c 1'
_symmetry_space_group_name_Hall '-P 2ybc'
_symmetry_space_group_name_H-M 'P 1 21/c 1'
_atom_sites_solution_hydrogens geom
_atom_sites_solution_primary direct
_atom_sites_solution_secondary difmap
_audit_block_doi 10.5517/ccdc.csd.cc21pw8x
_audit_creation_method SHELXL-2014/7
_audit_update_record
;
2019-02-18 deposited with the CCDC.    2019-09-16 downloaded from the CCDC.
;
_cell_angle_alpha 90
_cell_angle_beta 104.4740(10)
_cell_angle_gamma 90
_cell_formula_units_Z 4
_cell_length_a 22.6496(4)
_cell_length_b 10.2717(2)
_cell_length_c 16.0422(2)
_cell_measurement_reflns_used 41370
_cell_measurement_temperature 173(2)
_cell_measurement_theta_max 27.485
_cell_measurement_theta_min 0.998
_cell_volume 3613.76(11)
_computing_cell_refinement 'Denzo (Nonius B.V., 1998)'
_computing_data_collection 'Collect (Nonius B.V., 1998)'
_computing_data_reduction 'Denzo (Nonius B.V., 1998)'
_computing_molecular_graphics 'PLATON 2003 (Spek, 2003)'
_computing_publication_material 'SHELXL-2014/7 (Sheldrick, 2014)'
_computing_structure_refinement 'SHELXL-2014/7 (Sheldrick, 2014)'
_computing_structure_solution 'SIR92 (Altomare & Giacovazzo, 1994)'
_diffrn_ambient_temperature 173(2)
_diffrn_measured_fraction_theta_full 1.000
_diffrn_measured_fraction_theta_max 0.999
_diffrn_measurement_device_type KappaCCD
_diffrn_measurement_method 'phi and omega scans'
_diffrn_radiation_type MoK\a
_diffrn_radiation_wavelength 0.71073
_diffrn_reflns_av_R_equivalents 0.0739
_diffrn_reflns_av_unetI/netI 0.0443
_diffrn_reflns_Laue_measured_fraction_full 1.000
_diffrn_reflns_Laue_measured_fraction_max 0.999
_diffrn_reflns_limit_h_max 29
_diffrn_reflns_limit_h_min -29
_diffrn_reflns_limit_k_max 13
_diffrn_reflns_limit_k_min -13
_diffrn_reflns_limit_l_max 20
_diffrn_reflns_limit_l_min -20
_diffrn_reflns_number 59152
_diffrn_reflns_point_group_measured_fraction_full 1.000
_diffrn_reflns_point_group_measured_fraction_max 0.999
_diffrn_reflns_theta_full 25.242
_diffrn_reflns_theta_max 27.508
_diffrn_reflns_theta_min 1.857
_diffrn_source 'sealed tube'
_exptl_absorpt_coefficient_mu 0.838
_exptl_absorpt_correction_T_max 0.87138
_exptl_absorpt_correction_T_min 0.69654
_exptl_absorpt_correction_type multi-scan
_exptl_absorpt_process_details sadabs
_exptl_crystal_colour yellow
_exptl_crystal_density_diffrn 1.400
_exptl_crystal_description plate
_exptl_crystal_F_000 1560
_exptl_crystal_size_max 0.48
_exptl_crystal_size_mid 0.20
_exptl_crystal_size_min 0.12
_refine_diff_density_max 3.267
_refine_diff_density_min -1.290
_refine_diff_density_rms 0.180
_refine_ls_extinction_method none
_refine_ls_goodness_of_fit_ref 1.102
_refine_ls_hydrogen_treatment constr
_refine_ls_matrix_type full
_refine_ls_number_parameters 402
_refine_ls_number_reflns 8307
_refine_ls_number_restraints 0
_refine_ls_restrained_S_all 1.102
_refine_ls_R_factor_all 0.0749
_refine_ls_R_factor_gt 0.0551
_refine_ls_shift/su_max 0.001
_refine_ls_shift/su_mean 0.000
_refine_ls_structure_factor_coef Fsqd
_refine_ls_weighting_details 'w=1/[\s^2^(Fo^2^)+(0.0705P)^2^+8.7427P] where P=(Fo^2^+2Fc^2^)/3'
_refine_ls_weighting_scheme calc
_refine_ls_wR_factor_gt 0.1376
_refine_ls_wR_factor_ref 0.1507
_reflns_Friedel_coverage 0.000
_reflns_number_gt 6731
_reflns_number_total 8307
_reflns_threshold_expression 'I > 2\s(I)'
_cod_data_source_file c9dt02948f2.cif
_cod_data_source_block dmha171205
_cod_depositor_comments 'Adding full bibliography for 7701184--7701187.cif.'
_cod_database_code 7701186
_shelx_shelxl_version_number 2014/7
_shelx_space_group_comment
;
The symmetry employed for this shelxl refinement is uniquely defined
by the following loop, which should always be used as a source of
symmetry information in preference to the above space-group names.
They are only intended as comments.
;

loop_
_space_group_symop_operation_xyz
'x, y, z'
'-x, y+1/2, -z+1/2'
'-x, -y, -z'
'x, -y-1/2, z-1/2'

loop_
_atom_site_label
_atom_site_type_symbol
_atom_site_fract_x
_atom_site_fract_y
_atom_site_fract_z
_atom_site_U_iso_or_equiv
_atom_site_adp_type
_atom_site_occupancy
_atom_site_site_symmetry_order
_atom_site_calc_flag
_atom_site_refinement_flags_posn
_atom_site_refinement_flags_adp
C1 C 0.72140(17) -0.0491(4) 0.1215(2) 0.0205(7) Uani 1 1 d . .
C2 C 0.7683(2) -0.0767(4) 0.2614(3) 0.0305(9) Uani 1 1 d . .
H2 H 0.7962 -0.0651 0.3159 0.037 Uiso 1 1 calc R U
C3 C 0.72314(19) -0.1635(4) 0.2426(3) 0.0269(9) Uani 1 1 d . .
H3 H 0.7127 -0.2249 0.2809 0.032 Uiso 1 1 calc R U
C4 C 0.81770(17) 0.0873(4) 0.1856(3) 0.0235(8) Uani 1 1 d . .
C5 C 0.83041(18) 0.1721(4) 0.2659(3) 0.0251(8) Uani 1 1 d . .
C6 C 0.7922(2) 0.2630(4) 0.2895(3) 0.0331(10) Uani 1 1 d . .
H6 H 0.7514 0.2738 0.2566 0.040 Uiso 1 1 calc R U
C7 C 0.8153(3) 0.3377(5) 0.3625(3) 0.0424(12) Uani 1 1 d . .
H7 H 0.7901 0.4008 0.3798 0.051 Uiso 1 1 calc R U
C8 C 0.8748(3) 0.3208(5) 0.4103(3) 0.0439(12) Uani 1 1 d . .
H8 H 0.8901 0.3739 0.4594 0.053 Uiso 1 1 calc R U
C9 C 0.9124(2) 0.2282(5) 0.3879(3) 0.0406(12) Uani 1 1 d . .
H9 H 0.9528 0.2156 0.4221 0.049 Uiso 1 1 calc R U
C10 C 0.89009(19) 0.1544(4) 0.3148(3) 0.0306(9) Uani 1 1 d . .
C11 C 0.9190(2) 0.0531(5) 0.2737(3) 0.0347(10) Uani 1 1 d . .
C12 C 0.9771(2) -0.0021(6) 0.2967(4) 0.0547(15) Uani 1 1 d . .
H12 H 1.0063 0.0258 0.3469 0.066 Uiso 1 1 calc R U
C13 C 0.9909(3) -0.0986(7) 0.2445(5) 0.0695(19) Uani 1 1 d . .
H13 H 1.0303 -0.1371 0.2596 0.083 Uiso 1 1 calc R U
C14 C 0.9493(3) -0.1404(6) 0.1714(4) 0.0616(17) Uani 1 1 d . .
H14 H 0.9602 -0.2075 0.1373 0.074 Uiso 1 1 calc R U
C15 C 0.8916(2) -0.0852(5) 0.1472(4) 0.0429(12) Uani 1 1 d . .
H15 H 0.8628 -0.1128 0.0965 0.051 Uiso 1 1 calc R U
C16 C 0.87727(19) 0.0114(4) 0.1991(3) 0.0284(9) Uani 1 1 d . .
C17 C 0.80493(19) 0.1716(4) 0.1041(3) 0.0264(8) Uani 1 1 d . .
H17A H 0.8014 0.1146 0.0533 0.032 Uiso 1 1 calc R U
H17B H 0.7654 0.2168 0.0977 0.032 Uiso 1 1 calc R U
C18 C 0.8547(2) 0.2726(4) 0.1060(3) 0.0325(10) Uani 1 1 d . .
H18A H 0.8575 0.3313 0.1550 0.049 Uiso 1 1 calc R U
H18B H 0.8447 0.3230 0.0524 0.049 Uiso 1 1 calc R U
H18C H 0.8939 0.2284 0.1118 0.049 Uiso 1 1 calc R U
C19 C 0.64142(18) -0.2192(4) 0.1088(2) 0.0239(8) Uani 1 1 d . .
C20 C 0.6512(2) -0.3310(4) 0.0637(3) 0.0293(9) Uani 1 1 d . .
C21 C 0.5992(2) -0.3940(5) 0.0158(3) 0.0405(12) Uani 1 1 d . .
H21 H 0.6037 -0.4697 -0.0161 0.049 Uiso 1 1 calc R U
C22 C 0.5419(2) -0.3494(5) 0.0138(3) 0.0457(13) Uani 1 1 d . .
H22 H 0.5074 -0.3921 -0.0216 0.055 Uiso 1 1 calc R U
C23 C 0.5334(2) -0.2437(5) 0.0622(3) 0.0400(12) Uani 1 1 d . .
H23 H 0.4932 -0.2168 0.0618 0.048 Uiso 1 1 calc R U
C24 C 0.58317(19) -0.1757(4) 0.1116(3) 0.0287(9) Uani 1 1 d . .
C25 C 0.7148(2) -0.3849(4) 0.0712(3) 0.0363(10) Uani 1 1 d . .
H25 H 0.7439 -0.3100 0.0800 0.044 Uiso 1 1 calc R U
C26 C 0.7338(3) -0.4754(5) 0.1498(4) 0.0464(13) Uani 1 1 d . .
H26A H 0.7317 -0.4276 0.2019 0.070 Uiso 1 1 calc R U
H26B H 0.7756 -0.5059 0.1553 0.070 Uiso 1 1 calc R U
H26C H 0.7061 -0.5502 0.1422 0.070 Uiso 1 1 calc R U
C27 C 0.7209(3) -0.4603(6) -0.0099(4) 0.0584(16) Uani 1 1 d . .
H27A H 0.6991 -0.5433 -0.0133 0.088 Uiso 1 1 calc R U
H27B H 0.7641 -0.4769 -0.0062 0.088 Uiso 1 1 calc R U
H27C H 0.7033 -0.4083 -0.0613 0.088 Uiso 1 1 calc R U
C28 C 0.5741(2) -0.0638(4) 0.1691(3) 0.0338(10) Uani 1 1 d . .
H28 H 0.6113 -0.0075 0.1797 0.041 Uiso 1 1 calc R U
C29 C 0.5190(2) 0.0210(5) 0.1270(4) 0.0452(13) Uani 1 1 d . .
H29A H 0.5223 0.0490 0.0700 0.068 Uiso 1 1 calc R U
H29B H 0.5179 0.0976 0.1630 0.068 Uiso 1 1 calc R U
H29C H 0.4814 -0.0296 0.1211 0.068 Uiso 1 1 calc R U
C30 C 0.5681(3) -0.1149(6) 0.2565(4) 0.0507(13) Uani 1 1 d . .
H30A H 0.5334 -0.1748 0.2476 0.076 Uiso 1 1 calc R U
H30B H 0.5616 -0.0416 0.2923 0.076 Uiso 1 1 calc R U
H30C H 0.6056 -0.1609 0.2854 0.076 Uiso 1 1 calc R U
C31 C 0.6242(2) -0.0242(4) -0.1830(3) 0.0301(9) Uani 1 1 d . .
H31 H 0.6250 -0.1125 -0.1650 0.036 Uiso 1 1 calc R U
C32 C 0.5967(2) 0.0052(5) -0.2670(3) 0.0377(11) Uani 1 1 d . .
H32 H 0.5783 -0.0613 -0.3061 0.045 Uiso 1 1 calc R U
C33 C 0.5960(2) 0.1321(5) -0.2939(3) 0.0416(12) Uani 1 1 d . .
H33 H 0.5774 0.1548 -0.3520 0.050 Uiso 1 1 calc R U
C34 C 0.6229(2) 0.2262(5) -0.2350(3) 0.0432(12) Uani 1 1 d . .
H34 H 0.6235 0.3146 -0.2521 0.052 Uiso 1 1 calc R U
C35 C 0.6490(2) 0.1896(4) -0.1509(3) 0.0339(10) Uani 1 1 d . .
H35 H 0.6668 0.2547 -0.1102 0.041 Uiso 1 1 calc R U
C36 C 0.8981(4) 0.7797(10) 0.8954(7) 0.112(3) Uani 1 1 d . .
H36A H 0.8913 0.7490 0.8353 0.134 Uiso 1 1 calc R U
H36B H 0.8635 0.8367 0.8987 0.134 Uiso 1 1 calc R U
N1 N 0.76723(15) -0.0058(3) 0.1866(2) 0.0233(7) Uani 1 1 d . .
N2 N 0.69426(14) -0.1465(3) 0.1559(2) 0.0217(7) Uani 1 1 d . .
N3 N 0.65014(15) 0.0660(3) -0.1249(2) 0.0244(7) Uani 1 1 d . .
Cl1 Cl 0.63592(5) 0.17242(10) 0.04992(7) 0.0301(2) Uani 1 1 d . .
Cl2 Cl 0.75047(5) -0.13485(10) -0.04949(7) 0.0299(2) Uani 1 1 d . .
Cl3 Cl 0.90006(10) 0.6453(2) 0.96356(14) 0.0967(7) Uani 1 1 d . .
Cl4 Cl 0.96483(12) 0.8683(3) 0.9228(2) 0.1194(9) Uani 1 1 d . .
Pd1 Pd 0.68962(2) 0.01057(3) 0.00147(2) 0.01965(10) Uani 1 1 d . .

loop_
_atom_site_aniso_label
_atom_site_aniso_U_11
_atom_site_aniso_U_22
_atom_site_aniso_U_33
_atom_site_aniso_U_23
_atom_site_aniso_U_13
_atom_site_aniso_U_12
C1 0.0181(17) 0.0194(17) 0.0238(19) -0.0023(15) 0.0051(15) 0.0007(14)
C2 0.030(2) 0.036(2) 0.022(2) 0.0058(18) 0.0008(17) -0.0022(18)
C3 0.027(2) 0.032(2) 0.0203(19) 0.0058(17) 0.0027(16) -0.0017(17)
C4 0.0185(18) 0.0248(19) 0.026(2) -0.0030(16) 0.0031(15) -0.0013(15)
C5 0.027(2) 0.025(2) 0.025(2) -0.0017(16) 0.0083(16) -0.0053(16)
C6 0.038(2) 0.033(2) 0.031(2) -0.0005(19) 0.0147(19) -0.0006(19)
C7 0.060(3) 0.037(3) 0.038(3) -0.006(2) 0.026(2) -0.004(2)
C8 0.059(3) 0.044(3) 0.030(2) -0.012(2) 0.015(2) -0.023(3)
C9 0.036(3) 0.053(3) 0.030(2) -0.008(2) 0.005(2) -0.019(2)
C10 0.027(2) 0.035(2) 0.030(2) -0.0026(18) 0.0070(17) -0.0103(18)
C11 0.023(2) 0.039(2) 0.039(3) -0.001(2) 0.0020(18) -0.0011(18)
C12 0.026(2) 0.069(4) 0.060(4) -0.006(3) -0.007(2) 0.007(2)
C13 0.035(3) 0.079(5) 0.087(5) -0.009(4) 0.001(3) 0.030(3)
C14 0.043(3) 0.065(4) 0.076(4) -0.022(3) 0.011(3) 0.022(3)
C15 0.031(2) 0.044(3) 0.051(3) -0.012(2) 0.007(2) 0.005(2)
C16 0.0209(19) 0.032(2) 0.032(2) -0.0023(18) 0.0060(17) 0.0017(16)
C17 0.025(2) 0.030(2) 0.025(2) -0.0007(17) 0.0070(16) -0.0041(17)
C18 0.034(2) 0.033(2) 0.033(2) -0.0009(19) 0.0123(19) -0.0076(19)
C19 0.027(2) 0.0226(19) 0.0189(19) 0.0057(15) 0.0005(15) -0.0048(16)
C20 0.043(2) 0.022(2) 0.024(2) 0.0022(16) 0.0095(18) -0.0052(18)
C21 0.058(3) 0.029(2) 0.028(2) 0.0010(19) -0.001(2) -0.012(2)
C22 0.045(3) 0.035(3) 0.042(3) 0.011(2) -0.017(2) -0.014(2)
C23 0.030(2) 0.032(2) 0.049(3) 0.015(2) -0.008(2) -0.0072(19)
C24 0.026(2) 0.025(2) 0.032(2) 0.0086(17) 0.0014(17) -0.0035(16)
C25 0.047(3) 0.026(2) 0.041(3) -0.002(2) 0.020(2) 0.000(2)
C26 0.050(3) 0.041(3) 0.052(3) 0.012(2) 0.020(3) 0.014(2)
C27 0.088(5) 0.038(3) 0.060(4) -0.007(3) 0.039(3) 0.000(3)
C28 0.025(2) 0.033(2) 0.044(3) 0.006(2) 0.0103(19) 0.0015(18)
C29 0.031(2) 0.042(3) 0.065(4) 0.007(2) 0.016(2) 0.009(2)
C30 0.054(3) 0.051(3) 0.050(3) 0.006(3) 0.020(3) 0.008(3)
C31 0.034(2) 0.033(2) 0.024(2) -0.0024(17) 0.0076(18) 0.0011(18)
C32 0.034(2) 0.052(3) 0.026(2) -0.008(2) 0.0045(19) 0.003(2)
C33 0.035(3) 0.065(3) 0.021(2) 0.005(2) 0.0015(19) 0.003(2)
C34 0.051(3) 0.042(3) 0.035(3) 0.016(2) 0.007(2) -0.001(2)
C35 0.039(3) 0.030(2) 0.030(2) 0.0062(19) 0.0049(19) -0.0025(19)
C36 0.064(5) 0.135(9) 0.131(8) 0.027(7) 0.013(5) 0.007(5)
N1 0.0223(16) 0.0266(17) 0.0198(16) 0.0036(13) 0.0032(13) 0.0006(13)
N2 0.0218(16) 0.0221(16) 0.0202(16) 0.0020(13) 0.0034(13) -0.0008(13)
N3 0.0261(17) 0.0265(17) 0.0203(16) 0.0002(14) 0.0052(13) -0.0005(14)
Cl1 0.0309(5) 0.0308(5) 0.0292(5) -0.0010(4) 0.0090(4) 0.0073(4)
Cl2 0.0370(6) 0.0256(5) 0.0293(5) 0.0009(4) 0.0125(4) 0.0063(4)
Cl3 0.0900(15) 0.1053(16) 0.0861(14) -0.0290(12) 0.0058(11) -0.0055(12)
Cl4 0.0889(16) 0.0992(17) 0.163(3) 0.0249(17) 0.0177(16) 0.0112(13)
Pd1 0.02138(16) 0.01965(16) 0.01717(16) 0.00052(11) 0.00339(11) 0.00002(11)

loop_
_atom_type_symbol
_atom_type_description
_atom_type_scat_dispersion_real
_atom_type_scat_dispersion_imag
_atom_type_scat_source
C C 0.0033 0.0016 'International Tables Vol C Tables 4.2.6.8 and 6.1.1.4'
H H 0.0000 0.0000 'International Tables Vol C Tables 4.2.6.8 and 6.1.1.4'
N N 0.0061 0.0033 'International Tables Vol C Tables 4.2.6.8 and 6.1.1.4'
Cl Cl 0.1484 0.1585 'International Tables Vol C Tables 4.2.6.8 and 6.1.1.4'
Pd Pd -0.9988 1.0072 'International Tables Vol C Tables 4.2.6.8 and 6.1.1.4'

loop_
_geom_angle_atom_site_label_1
_geom_angle_atom_site_label_2
_geom_angle_atom_site_label_3
_geom_angle
N1 C1 N2 105.5(3)
N1 C1 Pd1 132.3(3)
N2 C1 Pd1 122.1(3)
C3 C2 N1 107.8(4)
C3 C2 H2 126.1
N1 C2 H2 126.1
C2 C3 N2 106.5(4)
C2 C3 H3 126.7
N2 C3 H3 126.7
N1 C4 C5 109.9(3)
N1 C4 C16 108.9(3)
C5 C4 C16 101.5(3)
N1 C4 C17 112.9(3)
C5 C4 C17 110.7(3)
C16 C4 C17 112.4(3)
C6 C5 C10 121.1(4)
C6 C5 C4 128.1(4)
C10 C5 C4 110.7(4)
C5 C6 C7 118.2(4)
C5 C6 H6 120.9
C7 C6 H6 120.9
C8 C7 C6 120.5(5)
C8 C7 H7 119.8
C6 C7 H7 119.8
C9 C8 C7 121.3(4)
C9 C8 H8 119.3
C7 C8 H8 119.3
C10 C9 C8 118.6(5)
C10 C9 H9 120.7
C8 C9 H9 120.7
C9 C10 C5 120.2(4)
C9 C10 C11 131.2(4)
C5 C10 C11 108.6(4)
C12 C11 C16 119.6(5)
C12 C11 C10 131.7(5)
C16 C11 C10 108.6(4)
C13 C12 C11 118.2(5)
C13 C12 H12 120.9
C11 C12 H12 120.9
C14 C13 C12 121.9(5)
C14 C13 H13 119.0
C12 C13 H13 119.0
C13 C14 C15 120.5(5)
C13 C14 H14 119.8
C15 C14 H14 119.8
C16 C15 C14 118.0(5)
C16 C15 H15 121.0
C14 C15 H15 121.0
C15 C16 C11 121.7(4)
C15 C16 C4 127.7(4)
C11 C16 C4 110.5(4)
C18 C17 C4 112.7(3)
C18 C17 H17A 109.1
C4 C17 H17A 109.1
C18 C17 H17B 109.1
C4 C17 H17B 109.1
H17A C17 H17B 107.8
C17 C18 H18A 109.5
C17 C18 H18B 109.5
H18A C18 H18B 109.5
C17 C18 H18C 109.5
H18A C18 H18C 109.5
H18B C18 H18C 109.5
C20 C19 C24 123.1(4)
C20 C19 N2 118.3(4)
C24 C19 N2 118.6(4)
C21 C20 C19 116.4(4)
C21 C20 C25 121.8(4)
C19 C20 C25 121.7(4)
C22 C21 C20 121.5(5)
C22 C21 H21 119.3
C20 C21 H21 119.3
C21 C22 C23 121.1(4)
C21 C22 H22 119.5
C23 C22 H22 119.5
C22 C23 C24 120.6(5)
C22 C23 H23 119.7
C24 C23 H23 119.7
C23 C24 C19 117.1(4)
C23 C24 C28 120.8(4)
C19 C24 C28 122.1(4)
C20 C25 C26 110.5(4)
C20 C25 C27 113.4(5)
C26 C25 C27 108.7(4)
C20 C25 H25 108.0
C26 C25 H25 108.0
C27 C25 H25 108.0
C25 C26 H26A 109.5
C25 C26 H26B 109.5
H26A C26 H26B 109.5
C25 C26 H26C 109.5
H26A C26 H26C 109.5
H26B C26 H26C 109.5
C25 C27 H27A 109.5
C25 C27 H27B 109.5
H27A C27 H27B 109.5
C25 C27 H27C 109.5
H27A C27 H27C 109.5
H27B C27 H27C 109.5
C24 C28 C30 110.6(4)
C24 C28 C29 112.4(4)
C30 C28 C29 110.4(4)
C24 C28 H28 107.8
C30 C28 H28 107.8
C29 C28 H28 107.8
C28 C29 H29A 109.5
C28 C29 H29B 109.5
H29A C29 H29B 109.5
C28 C29 H29C 109.5
H29A C29 H29C 109.5
H29B C29 H29C 109.5
C28 C30 H30A 109.5
C28 C30 H30B 109.5
H30A C30 H30B 109.5
C28 C30 H30C 109.5
H30A C30 H30C 109.5
H30B C30 H30C 109.5
N3 C31 C32 123.0(4)
N3 C31 H31 118.5
C32 C31 H31 118.5
C31 C32 C33 119.0(4)
C31 C32 H32 120.5
C33 C32 H32 120.5
C32 C33 C34 118.7(4)
C32 C33 H33 120.6
C34 C33 H33 120.6
C33 C34 C35 119.0(5)
C33 C34 H34 120.5
C35 C34 H34 120.5
N3 C35 C34 122.2(4)
N3 C35 H35 118.9
C34 C35 H35 118.9
Cl4 C36 Cl3 111.9(5)
Cl4 C36 H36A 109.2
Cl3 C36 H36A 109.2
Cl4 C36 H36B 109.2
Cl3 C36 H36B 109.2
H36A C36 H36B 107.9
C1 N1 C2 109.7(3)
C1 N1 C4 130.2(3)
C2 N1 C4 119.6(3)
C1 N2 C3 110.5(3)
C1 N2 C19 124.3(3)
C3 N2 C19 125.2(3)
C35 N3 C31 118.0(4)
C35 N3 Pd1 122.3(3)
C31 N3 Pd1 119.6(3)
C1 Pd1 N3 175.70(14)
C1 Pd1 Cl1 89.40(11)
N3 Pd1 Cl1 89.80(10)
C1 Pd1 Cl2 92.30(11)
N3 Pd1 Cl2 88.93(10)
Cl1 Pd1 Cl2 173.95(4)

loop_
_geom_bond_atom_site_label_1
_geom_bond_atom_site_label_2
_geom_bond_distance
C1 N1 1.350(5)
C1 N2 1.361(5)
C1 Pd1 1.977(4)
C2 C3 1.333(6)
C2 N1 1.399(5)
C2 H2 0.9500
C3 N2 1.393(5)
C3 H3 0.9500
C4 N1 1.494(5)
C4 C5 1.522(5)
C4 C16 1.526(5)
C4 C17 1.534(6)
C5 C6 1.388(6)
C5 C10 1.395(6)
C6 C7 1.388(7)
C6 H6 0.9500
C7 C8 1.385(8)
C7 H7 0.9500
C8 C9 1.383(8)
C8 H8 0.9500
C9 C10 1.382(6)
C9 H9 0.9500
C10 C11 1.470(6)
C11 C12 1.394(7)
C11 C16 1.394(6)
C12 C13 1.383(9)
C12 H12 0.9500
C13 C14 1.377(9)
C13 H13 0.9500
C14 C15 1.389(7)
C14 H14 0.9500
C15 C16 1.385(6)
C15 H15 0.9500
C17 C18 1.527(6)
C17 H17A 0.9900
C17 H17B 0.9900
C18 H18A 0.9800
C18 H18B 0.9800
C18 H18C 0.9800
C19 C20 1.404(6)
C19 C24 1.404(6)
C19 N2 1.452(5)
C20 C21 1.393(6)
C20 C25 1.521(7)
C21 C22 1.370(8)
C21 H21 0.9500
C22 C23 1.375(8)
C22 H22 0.9500
C23 C24 1.394(6)
C23 H23 0.9500
C24 C28 1.519(6)
C25 C26 1.538(7)
C25 C27 1.548(7)
C25 H25 1.0000
C26 H26A 0.9800
C26 H26B 0.9800
C26 H26C 0.9800
C27 H27A 0.9800
C27 H27B 0.9800
C27 H27C 0.9800
C28 C30 1.534(7)
C28 C29 1.534(6)
C28 H28 1.0000
C29 H29A 0.9800
C29 H29B 0.9800
C29 H29C 0.9800
C30 H30A 0.9800
C30 H30B 0.9800
C30 H30C 0.9800
C31 N3 1.340(5)
C31 C32 1.371(6)
C31 H31 0.9500
C32 C33 1.372(7)
C32 H32 0.9500
C33 C34 1.383(7)
C33 H33 0.9500
C34 C35 1.383(6)
C34 H34 0.9500
C35 N3 1.334(5)
C35 H35 0.9500
C36 Cl4 1.724(9)
C36 Cl3 1.755(10)
C36 H36A 0.9900
C36 H36B 0.9900
N3 Pd1 2.081(3)
Cl1 Pd1 2.3065(10)
Cl2 Pd1 2.3155(10)

loop_
_geom_torsion_atom_site_label_1
_geom_torsion_atom_site_label_2
_geom_torsion_atom_site_label_3
_geom_torsion_atom_site_label_4
_geom_torsion
N1 C2 C3 N2 0.2(5)
N1 C4 C5 C6 -65.0(5)
C16 C4 C5 C6 179.9(4)
C17 C4 C5 C6 60.4(5)
N1 C4 C5 C10 119.1(4)
C16 C4 C5 C10 4.0(4)
C17 C4 C5 C10 -115.6(4)
C10 C5 C6 C7 1.0(6)
C4 C5 C6 C7 -174.6(4)
C5 C6 C7 C8 -0.3(7)
C6 C7 C8 C9 -1.2(8)
C7 C8 C9 C10 1.9(7)
C8 C9 C10 C5 -1.2(7)
C8 C9 C10 C11 178.0(5)
C6 C5 C10 C9 -0.3(6)
C4 C5 C10 C9 176.0(4)
C6 C5 C10 C11 -179.6(4)
C4 C5 C10 C11 -3.3(5)
C9 C10 C11 C12 1.9(9)
C5 C10 C11 C12 -178.8(6)
C9 C10 C11 C16 -178.1(5)
C5 C10 C11 C16 1.1(5)
C16 C11 C12 C13 -0.8(9)
C10 C11 C12 C13 179.2(6)
C11 C12 C13 C14 0.1(11)
C12 C13 C14 C15 0.6(12)
C13 C14 C15 C16 -0.7(10)
C14 C15 C16 C11 0.0(8)
C14 C15 C16 C4 179.1(5)
C12 C11 C16 C15 0.7(8)
C10 C11 C16 C15 -179.3(4)
C12 C11 C16 C4 -178.5(5)
C10 C11 C16 C4 1.5(5)
N1 C4 C16 C15 61.7(6)
C5 C4 C16 C15 177.6(5)
C17 C4 C16 C15 -64.1(6)
N1 C4 C16 C11 -119.1(4)
C5 C4 C16 C11 -3.2(5)
C17 C4 C16 C11 115.1(4)
N1 C4 C17 C18 176.2(3)
C5 C4 C17 C18 52.5(4)
C16 C4 C17 C18 -60.2(5)
C24 C19 C20 C21 4.3(6)
N2 C19 C20 C21 -176.9(4)
C24 C19 C20 C25 -172.1(4)
N2 C19 C20 C25 6.7(6)
C19 C20 C21 C22 -0.6(6)
C25 C20 C21 C22 175.8(4)
C20 C21 C22 C23 -3.0(7)
C21 C22 C23 C24 2.9(7)
C22 C23 C24 C19 0.7(6)
C22 C23 C24 C28 -176.4(4)
C20 C19 C24 C23 -4.3(6)
N2 C19 C24 C23 176.8(4)
C20 C19 C24 C28 172.7(4)
N2 C19 C24 C28 -6.1(6)
C21 C20 C25 C26 -90.8(5)
C19 C20 C25 C26 85.4(5)
C21 C20 C25 C27 31.5(6)
C19 C20 C25 C27 -152.3(4)
C23 C24 C28 C30 84.6(5)
C19 C24 C28 C30 -92.3(5)
C23 C24 C28 C29 -39.2(6)
C19 C24 C28 C29 143.8(4)
N3 C31 C32 C33 0.9(7)
C31 C32 C33 C34 -0.4(7)
C32 C33 C34 C35 -0.7(8)
C33 C34 C35 N3 1.3(8)
N2 C1 N1 C2 -0.1(4)
Pd1 C1 N1 C2 175.7(3)
N2 C1 N1 C4 171.0(4)
Pd1 C1 N1 C4 -13.2(6)
C3 C2 N1 C1 -0.1(5)
C3 C2 N1 C4 -172.3(3)
C5 C4 N1 C1 142.4(4)
C16 C4 N1 C1 -107.3(4)
C17 C4 N1 C1 18.3(6)
C5 C4 N1 C2 -47.2(5)
C16 C4 N1 C2 63.1(5)
C17 C4 N1 C2 -171.4(4)
N1 C1 N2 C3 0.2(4)
Pd1 C1 N2 C3 -176.1(3)
N1 C1 N2 C19 178.5(3)
Pd1 C1 N2 C19 2.2(5)
C2 C3 N2 C1 -0.3(5)
C2 C3 N2 C19 -178.5(4)
C20 C19 N2 C1 88.5(5)
C24 C19 N2 C1 -92.6(5)
C20 C19 N2 C3 -93.5(5)
C24 C19 N2 C3 85.4(5)
C34 C35 N3 C31 -0.8(7)
C34 C35 N3 Pd1 179.8(4)
C32 C31 N3 C35 -0.3(6)
C32 C31 N3 Pd1 179.1(3)
